data_7021848
loop_
_publ_author_name
'Chandrasekhar, Vadapalli'
'Chakraborty, Amit'
'Sa\~nudo, E Carolina'

_publ_section_title
;
 Ferrocene-based compartmental ligand for the assembly of neutral
 Zn(II)/Ln(III) heterometallic complexes.
;
_journal_issue 37
_journal_name_full 'Dalton transactions (Cambridge, England : 2003)'
_journal_page_first 13436
_journal_page_last 13443
_journal_paper_doi 10.1039/c3dt51432c
_journal_volume 42
_journal_year 2013
_chemical_formula_moiety 'C32 H31 Eu Fe N6 O12 Zn'
_chemical_formula_sum 'C32 H31 Eu Fe N6 O12 Zn'
_chemical_formula_weight 964.84
_chemical_name_systematic
; 
 ? 
;
_space_group_IT_number 2
_symmetry_cell_setting triclinic
_symmetry_space_group_name_Hall '-P 1'
_symmetry_space_group_name_H-M 'P -1'
_atom_sites_solution_hydrogens geom
_atom_sites_solution_primary direct
_atom_sites_solution_secondary difmap
_audit_creation_method SHELXL-97
_cell_angle_alpha 72.297(5)
_cell_angle_beta 86.370(5)
_cell_angle_gamma 89.106(5)
_cell_formula_units_Z 2
_cell_length_a 11.321(5)
_cell_length_b 11.872(5)
_cell_length_c 13.471(5)
_cell_measurement_reflns_used 3268
_cell_measurement_temperature 100(2)
_cell_measurement_theta_max 26.95
_cell_measurement_theta_min 2.33
_cell_volume 1721.3(12)
_computing_cell_refinement 'Bruker SMART'
_computing_data_collection 'Bruker SMART'
_computing_data_reduction 'Bruker SAINT'
_computing_molecular_graphics 'Bruker SHELXTL'
_computing_publication_material 'Bruker SHELXTL'
_computing_structure_refinement 'SHELXL-97 (Sheldrick, 1997)'
_computing_structure_solution 'SHELXS-97 (Sheldrick, 1990)'
_diffrn_ambient_temperature 100(2)
_diffrn_measured_fraction_theta_full 0.982
_diffrn_measured_fraction_theta_max 0.982
_diffrn_measurement_device_type 'CCD area detector'
_diffrn_measurement_method 'phi and omega scans'
_diffrn_radiation_monochromator graphite
_diffrn_radiation_source 'fine-focus sealed tube'
_diffrn_radiation_type MoK\a
_diffrn_radiation_wavelength 0.71069
_diffrn_reflns_av_R_equivalents 0.0277
_diffrn_reflns_av_unetI/netI 0.0565
_diffrn_reflns_limit_h_max 8
_diffrn_reflns_limit_h_min -13
_diffrn_reflns_limit_k_max 14
_diffrn_reflns_limit_k_min -14
_diffrn_reflns_limit_l_max 16
_diffrn_reflns_limit_l_min -14
_diffrn_reflns_number 9341
_diffrn_reflns_theta_full 25.50
_diffrn_reflns_theta_max 25.50
_diffrn_reflns_theta_min 2.01
_exptl_absorpt_coefficient_mu 2.980
_exptl_absorpt_correction_T_max 0.812
_exptl_absorpt_correction_T_min 0.765
_exptl_absorpt_correction_type multi-scan
_exptl_absorpt_process_details SADABS
_exptl_crystal_colour orange
_exptl_crystal_density_diffrn 1.862
_exptl_crystal_density_method 'not measured'
_exptl_crystal_description block
_exptl_crystal_F_000 960.0
_exptl_crystal_size_max 0.09
_exptl_crystal_size_mid 0.08
_exptl_crystal_size_min 0.07
_refine_diff_density_max 1.924
_refine_diff_density_min -0.715
_refine_diff_density_rms 0.151
_refine_ls_extinction_method none
_refine_ls_goodness_of_fit_ref 1.054
_refine_ls_hydrogen_treatment constr
_refine_ls_matrix_type full
_refine_ls_number_parameters 483
_refine_ls_number_reflns 6294
_refine_ls_number_restraints 0
_refine_ls_restrained_S_all 1.054
_refine_ls_R_factor_all 0.0520
_refine_ls_R_factor_gt 0.0427
_refine_ls_shift/su_max 0.000
_refine_ls_shift/su_mean 0.000
_refine_ls_structure_factor_coef Fsqd
_refine_ls_weighting_details 'calc w=1/[\s^2^(Fo^2^)+(0.0673P)^2^+0.0000P] where P=(Fo^2^+2Fc^2^)/3'
_refine_ls_weighting_scheme calc
_refine_ls_wR_factor_gt 0.1111
_refine_ls_wR_factor_ref 0.1188
_reflns_number_gt 5299
_reflns_number_total 6294
_reflns_threshold_expression >2sigma(I)
_cod_data_source_file c3dt51432c.txt
_cod_data_source_block Zn-Eu
_cod_depositor_comments
;
The following automatic conversions were performed:

'_symmetry_cell_setting' value 'Triclinic' changed to 'triclinic'
according to /home/saulius/struct/CIF-dictionaries/cif_core.dic
dictionary named 'cif_core.dic' version 2.4.2 from 2011-04-26.

Automatic conversion script
Id: cif_fix_values 1891 2012-01-12 08:04:46Z andrius 
;
_cod_original_sg_symbol_H-M 'P-1   '
_cod_database_code 7021848

loop_
_symmetry_equiv_pos_as_xyz
'x, y, z'
'-x, -y, -z'

loop_
_atom_site_label
_atom_site_type_symbol
_atom_site_fract_x
_atom_site_fract_y
_atom_site_fract_z
_atom_site_U_iso_or_equiv
_atom_site_adp_type
_atom_site_occupancy
_atom_site_symmetry_multiplicity
_atom_site_calc_flag
_atom_site_refinement_flags
Eu1 Eu 0.29376(2) 0.08601(2) 0.22878(2) 0.02101(11) Uani 1 1 d .
Zn1 Zn 0.05287(5) 0.25753(5) 0.26584(4) 0.01948(16) Uani 1 1 d .
Fe1 Fe -0.33126(7) 0.59192(7) 0.32168(6) 0.02101(19) Uani 1 1 d .
O10 O 0.4980(4) 0.1165(4) 0.2697(3) 0.0308(10) Uani 1 1 d .
O1 O 0.1703(3) 0.1388(3) 0.3530(3) 0.0216(8) Uani 1 1 d .
O9 O 0.3683(3) -0.1130(3) 0.2326(3) 0.0260(9) Uani 1 1 d .
N6 N 0.5441(4) 0.1355(4) 0.1778(4) 0.0292(11) Uani 1 1 d .
O2 O 0.3324(3) -0.0200(3) 0.4202(3) 0.0259(9) Uani 1 1 d .
O4 O 0.2467(3) 0.0610(3) 0.0559(3) 0.0234(9) Uani 1 1 d .
O11 O 0.4763(4) 0.1197(4) 0.1117(3) 0.0311(10) Uani 1 1 d .
C25 C -0.1119(5) 0.5429(5) 0.1000(4) 0.0239(12) Uani 1 1 d .
H25A H -0.0376 0.5020 0.1058 0.036 Uiso 1 1 calc R
H25B H -0.1038 0.6143 0.1183 0.036 Uiso 1 1 calc R
H25C H -0.1351 0.5620 0.0295 0.036 Uiso 1 1 calc R
O7 O 0.1843(3) -0.1042(3) 0.2827(3) 0.0264(9) Uani 1 1 d .
C13 C 0.2515(5) -0.0013(5) 0.4952(4) 0.0204(12) Uani 1 1 d .
C9 C 0.0816(5) 0.1120(4) 0.5260(4) 0.0187(11) Uani 1 1 d .
O6 O 0.3173(3) 0.2896(3) 0.1706(3) 0.0289(9) Uani 1 1 d .
O3 O 0.1070(3) 0.1549(3) 0.1696(3) 0.0210(8) Uani 1 1 d .
O5 O 0.1568(3) 0.3950(3) 0.1910(3) 0.0227(8) Uani 1 1 d .
N1 N -0.1144(4) 0.3578(4) 0.4155(3) 0.0206(10) Uani 1 1 d .
N3 N -0.1974(4) 0.3529(4) 0.2134(3) 0.0187(9) Uani 1 1 d .
C26 C -0.3126(5) 0.5215(5) 0.2009(4) 0.0194(11) Uani 1 1 d .
O12 O 0.6475(4) 0.1656(4) 0.1544(4) 0.0427(12) Uani 1 1 d .
O8 O 0.2607(4) -0.2751(4) 0.2789(4) 0.0464(12) Uani 1 1 d .
C17 C 0.1422(5) 0.1074(4) 0.0126(4) 0.0186(11) Uani 1 1 d .
C8 C -0.0063(5) 0.2041(5) 0.4971(4) 0.0197(11) Uani 1 1 d .
H8A H -0.0601 0.2097 0.5505 0.024 Uiso 1 1 calc R
C22 C 0.0716(5) 0.1584(4) 0.0763(4) 0.0173(11) Uani 1 1 d .
C19 C 0.0004(5) 0.1548(5) -0.1179(4) 0.0226(12) Uani 1 1 d .
H19 H -0.0240 0.1515 -0.1816 0.027 Uiso 1 1 calc R
N4 N -0.0975(4) 0.2991(4) 0.1778(3) 0.0175(9) Uani 1 1 d .
C21 C -0.0359(5) 0.2121(4) 0.0383(4) 0.0184(11) Uani 1 1 d .
C6 C -0.0887(5) 0.4690(5) 0.3889(4) 0.0211(12) Uani 1 1 d .
C10 C 0.0834(5) 0.0490(5) 0.6318(4) 0.0224(12) Uani 1 1 d .
H10 H 0.0256 0.0636 0.6785 0.027 Uiso 1 1 calc R
C27 C -0.4069(5) 0.4658(5) 0.2711(4) 0.0231(12) Uani 1 1 d .
H27 H -0.4129 0.3812 0.3093 0.028 Uiso 1 1 calc R
C7 C 0.0303(5) 0.5235(5) 0.3478(4) 0.0276(13) Uani 1 1 d .
H7A H 0.0868 0.4622 0.3485 0.041 Uiso 1 1 calc R
H7B H 0.0550 0.5687 0.3910 0.041 Uiso 1 1 calc R
H7C H 0.0251 0.5743 0.2775 0.041 Uiso 1 1 calc R
C18 C 0.1084(5) 0.1049(5) -0.0823(4) 0.0219(12) Uani 1 1 d .
H18 H 0.1570 0.0702 -0.1230 0.026 Uiso 1 1 calc R
C4 C -0.2986(5) 0.7114(5) 0.3999(4) 0.0288(13) Uani 1 1 d .
H4 H -0.3262 0.7934 0.3817 0.035 Uiso 1 1 calc R
C30 C -0.3391(5) 0.6463(5) 0.1619(4) 0.0220(12) Uani 1 1 d .
H30 H -0.2900 0.7074 0.1116 0.026 Uiso 1 1 calc R
C12 C 0.2518(5) -0.0609(5) 0.6003(4) 0.0236(12) Uani 1 1 d .
H12 H 0.3077 -0.1191 0.6255 0.028 Uiso 1 1 calc R
C14 C 0.1663(5) 0.0858(5) 0.4552(4) 0.0179(11) Uani 1 1 d .
C15 C 0.4176(6) -0.1121(6) 0.4539(5) 0.0382(16) Uani 1 1 d .
H15A H 0.4648 -0.0952 0.5044 0.057 Uiso 1 1 calc R
H15B H 0.4678 -0.1165 0.3950 0.057 Uiso 1 1 calc R
H15C H 0.3774 -0.1862 0.4848 0.057 Uiso 1 1 calc R
N2 N -0.0194(4) 0.2795(4) 0.4064(3) 0.0195(10) Uani 1 1 d .
C1 C -0.1846(5) 0.5474(5) 0.4057(4) 0.0217(12) Uani 1 1 d .
C31 C 0.2639(5) 0.3856(5) 0.1587(4) 0.0247(12) Uani 1 1 d .
C32 C 0.3282(5) 0.4988(5) 0.0965(5) 0.0341(15) Uani 1 1 d .
H32A H 0.4094 0.4940 0.1141 0.051 Uiso 1 1 calc R
H32B H 0.2911 0.5648 0.1129 0.051 Uiso 1 1 calc R
H32C H 0.3247 0.5092 0.0232 0.051 Uiso 1 1 calc R
C29 C -0.4505(5) 0.6633(5) 0.2106(4) 0.0269(13) Uani 1 1 d .
H29 H -0.4912 0.7391 0.2004 0.032 Uiso 1 1 calc R
N5 N 0.2713(4) -0.1666(4) 0.2655(4) 0.0268(11) Uani 1 1 d .
C5 C -0.1904(5) 0.6720(5) 0.3627(4) 0.0256(13) Uani 1 1 d .
H5 H -0.1307 0.7223 0.3141 0.031 Uiso 1 1 calc R
C20 C -0.0696(5) 0.2088(4) -0.0588(4) 0.0193(11) Uani 1 1 d .
H20 H -0.1403 0.2437 -0.0838 0.023 Uiso 1 1 calc R
C16 C 0.3238(5) 0.0051(5) -0.0045(4) 0.0282(13) Uani 1 1 d .
H16A H 0.2797 -0.0521 -0.0245 0.042 Uiso 1 1 calc R
H16B H 0.3873 -0.0337 0.0367 0.042 Uiso 1 1 calc R
H16C H 0.3558 0.0639 -0.0660 0.042 Uiso 1 1 calc R
C24 C -0.2039(5) 0.4657(5) 0.1720(4) 0.0182(11) Uani 1 1 d .
C3 C -0.3586(6) 0.6134(5) 0.4667(4) 0.0306(14) Uani 1 1 d .
H3 H -0.4361 0.6153 0.5030 0.037 Uiso 1 1 calc R
C28 C -0.4921(5) 0.5533(5) 0.2763(4) 0.0273(13) Uani 1 1 d .
H28 H -0.5665 0.5395 0.3196 0.033 Uiso 1 1 calc R
C2 C -0.2914(5) 0.5102(5) 0.4724(4) 0.0267(13) Uani 1 1 d .
H2 H -0.3125 0.4292 0.5143 0.032 Uiso 1 1 calc R
C23 C -0.1140(5) 0.2742(4) 0.0928(4) 0.0196(11) Uani 1 1 d .
H23 H -0.1852 0.2994 0.0627 0.024 Uiso 1 1 calc R
C11 C 0.1677(5) -0.0328(5) 0.6679(4) 0.0254(13) Uani 1 1 d .
H11 H 0.1690 -0.0708 0.7392 0.030 Uiso 1 1 calc R

loop_
_atom_site_aniso_label
_atom_site_aniso_U_11
_atom_site_aniso_U_22
_atom_site_aniso_U_33
_atom_site_aniso_U_23
_atom_site_aniso_U_13
_atom_site_aniso_U_12
Eu1 0.01773(17) 0.02646(17) 0.01979(17) -0.00895(12) -0.00026(11) 0.00656(12)
Zn1 0.0181(3) 0.0249(3) 0.0163(3) -0.0080(3) -0.0009(3) 0.0075(3)
Fe1 0.0207(4) 0.0214(4) 0.0207(4) -0.0068(3) 0.0019(3) 0.0057(3)
O10 0.024(2) 0.043(2) 0.026(2) -0.0110(19) -0.0011(18) 0.0040(19)
O1 0.021(2) 0.028(2) 0.0137(18) -0.0041(16) -0.0006(16) 0.0079(17)
O9 0.020(2) 0.028(2) 0.030(2) -0.0099(18) 0.0022(17) 0.0064(18)
N6 0.018(3) 0.035(3) 0.038(3) -0.016(2) -0.003(2) 0.002(2)
O2 0.022(2) 0.038(2) 0.0179(19) -0.0087(17) -0.0010(16) 0.0139(18)
O4 0.022(2) 0.029(2) 0.0221(19) -0.0132(17) 0.0014(16) 0.0065(17)
O11 0.023(2) 0.042(2) 0.034(2) -0.020(2) -0.0020(19) 0.0003(19)
C25 0.020(3) 0.028(3) 0.020(3) -0.002(2) 0.004(2) 0.002(2)
O7 0.019(2) 0.034(2) 0.027(2) -0.0122(18) 0.0023(17) 0.0090(18)
C13 0.015(3) 0.024(3) 0.026(3) -0.013(2) -0.002(2) 0.004(2)
C9 0.019(3) 0.020(3) 0.021(3) -0.012(2) -0.004(2) 0.001(2)
O6 0.017(2) 0.028(2) 0.040(2) -0.0082(19) 0.0042(18) 0.0030(18)
O3 0.020(2) 0.027(2) 0.0182(18) -0.0110(16) -0.0019(16) 0.0091(17)
O5 0.021(2) 0.024(2) 0.0207(19) -0.0026(16) 0.0010(16) 0.0014(17)
N1 0.017(2) 0.026(2) 0.020(2) -0.011(2) -0.0030(19) 0.010(2)
N3 0.016(2) 0.023(2) 0.017(2) -0.0060(19) 0.0017(18) 0.0019(19)
C26 0.018(3) 0.023(3) 0.017(3) -0.007(2) -0.001(2) 0.002(2)
O12 0.025(3) 0.055(3) 0.056(3) -0.030(3) 0.003(2) -0.006(2)
O8 0.048(3) 0.028(2) 0.062(3) -0.014(2) 0.002(3) 0.005(2)
C17 0.016(3) 0.020(3) 0.016(3) -0.001(2) 0.004(2) -0.001(2)
C8 0.019(3) 0.027(3) 0.017(3) -0.012(2) 0.000(2) -0.001(2)
C22 0.018(3) 0.018(2) 0.017(3) -0.007(2) -0.001(2) -0.001(2)
C19 0.027(3) 0.028(3) 0.016(3) -0.012(2) 0.003(2) -0.005(3)
N4 0.017(2) 0.017(2) 0.016(2) -0.0028(18) 0.0030(18) 0.0022(19)
C21 0.023(3) 0.017(3) 0.013(2) -0.002(2) 0.005(2) 0.000(2)
C6 0.024(3) 0.026(3) 0.014(2) -0.008(2) -0.001(2) 0.002(2)
C10 0.021(3) 0.023(3) 0.023(3) -0.009(2) 0.006(2) -0.010(2)
C27 0.026(3) 0.020(3) 0.024(3) -0.007(2) -0.002(2) 0.001(2)
C7 0.029(3) 0.030(3) 0.030(3) -0.018(3) -0.009(3) 0.005(3)
C18 0.024(3) 0.026(3) 0.016(3) -0.009(2) 0.007(2) 0.000(2)
C4 0.034(3) 0.025(3) 0.029(3) -0.011(3) -0.001(3) 0.006(3)
C30 0.022(3) 0.025(3) 0.019(3) -0.007(2) -0.004(2) 0.006(2)
C12 0.027(3) 0.021(3) 0.018(3) 0.000(2) -0.004(2) 0.001(2)
C14 0.015(3) 0.021(3) 0.019(3) -0.007(2) -0.005(2) -0.001(2)
C15 0.032(4) 0.047(4) 0.038(4) -0.017(3) -0.010(3) 0.029(3)
N2 0.018(2) 0.024(2) 0.018(2) -0.0093(19) -0.0014(19) 0.006(2)
C1 0.022(3) 0.031(3) 0.015(3) -0.012(2) 0.002(2) 0.004(2)
C31 0.022(3) 0.033(3) 0.021(3) -0.010(2) -0.004(2) -0.001(3)
C32 0.027(3) 0.028(3) 0.039(4) 0.002(3) -0.001(3) 0.002(3)
C29 0.027(3) 0.027(3) 0.029(3) -0.012(3) -0.002(3) 0.009(3)
N5 0.024(3) 0.029(3) 0.027(3) -0.008(2) -0.002(2) 0.008(2)
C5 0.029(3) 0.025(3) 0.028(3) -0.016(3) -0.003(3) 0.006(3)
C20 0.017(3) 0.022(3) 0.017(3) -0.003(2) -0.003(2) -0.004(2)
C16 0.029(3) 0.031(3) 0.025(3) -0.011(3) 0.005(3) 0.007(3)
C24 0.019(3) 0.023(3) 0.014(2) -0.007(2) -0.002(2) 0.001(2)
C3 0.030(3) 0.037(3) 0.030(3) -0.019(3) -0.001(3) 0.013(3)
C28 0.024(3) 0.028(3) 0.027(3) -0.005(3) 0.002(3) 0.001(3)
C2 0.033(3) 0.029(3) 0.018(3) -0.008(2) 0.001(2) 0.008(3)
C23 0.012(3) 0.019(3) 0.024(3) -0.003(2) 0.001(2) 0.002(2)
C11 0.033(3) 0.021(3) 0.020(3) -0.004(2) 0.001(3) -0.001(3)

loop_
_atom_type_symbol
_atom_type_description
_atom_type_scat_dispersion_real
_atom_type_scat_dispersion_imag
_atom_type_scat_source
C C 0.0033 0.0016 'International Tables Vol C Tables 4.2.6.8 and 6.1.1.4'
H H 0.0000 0.0000 'International Tables Vol C Tables 4.2.6.8 and 6.1.1.4'
N N 0.0061 0.0033 'International Tables Vol C Tables 4.2.6.8 and 6.1.1.4'
O O 0.0106 0.0060 'International Tables Vol C Tables 4.2.6.8 and 6.1.1.4'
Fe Fe 0.3463 0.8444 'International Tables Vol C Tables 4.2.6.8 and 6.1.1.4'
Zn Zn 0.2839 1.4301 'International Tables Vol C Tables 4.2.6.8 and 6.1.1.4'
Eu Eu -0.1578 3.6682 'International Tables Vol C Tables 4.2.6.8 and 6.1.1.4'

loop_
_geom_angle_atom_site_label_1
_geom_angle_atom_site_label_2
_geom_angle_atom_site_label_3
_geom_angle
O6 Eu1 O1 79.79(13)
O6 Eu1 O3 76.51(13)
O1 Eu1 O3 66.34(12)
O6 Eu1 O10 76.24(14)
O1 Eu1 O10 105.96(13)
O3 Eu1 O10 152.62(14)
O6 Eu1 O7 156.58(13)
O1 Eu1 O7 86.40(13)
O3 Eu1 O7 80.65(13)
O10 Eu1 O7 126.14(13)
O6 Eu1 O11 75.39(13)
O1 Eu1 O11 149.75(14)
O3 Eu1 O11 122.71(13)
O10 Eu1 O11 51.43(13)
O7 Eu1 O11 122.49(12)
O6 Eu1 O9 149.25(13)
O1 Eu1 O9 128.62(13)
O3 Eu1 O9 122.42(13)
O10 Eu1 O9 83.51(14)
O7 Eu1 O9 51.61(13)
O11 Eu1 O9 73.89(13)
O6 Eu1 O4 96.99(13)
O1 Eu1 O4 129.84(12)
O3 Eu1 O4 64.32(11)
O10 Eu1 O4 121.99(12)
O7 Eu1 O4 77.47(12)
O11 Eu1 O4 70.90(13)
O9 Eu1 O4 74.36(12)
O6 Eu1 O2 117.23(14)
O1 Eu1 O2 64.13(12)
O3 Eu1 O2 124.10(12)
O10 Eu1 O2 67.73(13)
O7 Eu1 O2 72.10(13)
O11 Eu1 O2 113.11(13)
O9 Eu1 O2 74.41(12)
O4 Eu1 O2 145.66(13)
O6 Eu1 N6 72.45(14)
O1 Eu1 N6 128.29(13)
O3 Eu1 N6 141.12(14)
O10 Eu1 N6 25.73(13)
O7 Eu1 N6 130.48(13)
O11 Eu1 N6 25.82(13)
O9 Eu1 N6 79.23(13)
O4 Eu1 N6 96.69(13)
O2 Eu1 N6 91.20(13)
O6 Eu1 N5 170.50(14)
O1 Eu1 N5 108.38(13)
O3 Eu1 N5 101.98(13)
O10 Eu1 N5 105.34(14)
O7 Eu1 N5 25.94(12)
O11 Eu1 N5 98.11(13)
O9 Eu1 N5 25.67(13)
O4 Eu1 N5 74.13(13)
O2 Eu1 N5 71.53(13)
N6 Eu1 N5 104.77(14)
O6 Eu1 Zn1 62.39(10)
O1 Eu1 Zn1 35.11(8)
O3 Eu1 Zn1 35.90(8)
O10 Eu1 Zn1 124.50(10)
O7 Eu1 Zn1 95.71(9)
O11 Eu1 Zn1 135.35(10)
O9 Eu1 Zn1 147.28(9)
O4 Eu1 Zn1 99.30(8)
O2 Eu1 Zn1 99.20(8)
N6 Eu1 Zn1 133.44(10)
N5 Eu1 Zn1 121.62(10)
O5 Zn1 O1 102.57(15)
O5 Zn1 O3 95.15(15)
O1 Zn1 O3 76.23(14)
O5 Zn1 N2 109.65(16)
O1 Zn1 N2 87.72(15)
O3 Zn1 N2 152.99(16)
O5 Zn1 N4 100.39(16)
O1 Zn1 N4 152.29(16)
O3 Zn1 N4 86.49(15)
N2 Zn1 N4 98.99(17)
O5 Zn1 Eu1 85.16(11)
O1 Zn1 Eu1 40.61(10)
O3 Zn1 Eu1 41.26(10)
N2 Zn1 Eu1 128.25(12)
N4 Zn1 Eu1 127.68(12)
C1 Fe1 C26 107.6(2)
C1 Fe1 C2 41.6(2)
C26 Fe1 C2 126.2(2)
C1 Fe1 C27 118.2(2)
C26 Fe1 C27 40.4(2)
C2 Fe1 C27 106.3(2)
C1 Fe1 C3 68.6(2)
C26 Fe1 C3 163.7(2)
C2 Fe1 C3 40.5(2)
C27 Fe1 C3 126.3(2)
C1 Fe1 C29 166.0(2)
C26 Fe1 C29 68.5(2)
C2 Fe1 C29 151.6(2)
C27 Fe1 C29 68.0(2)
C3 Fe1 C29 119.1(2)
C1 Fe1 C5 40.5(2)
C26 Fe1 C5 120.7(2)
C2 Fe1 C5 68.4(2)
C27 Fe1 C5 153.6(2)
C3 Fe1 C5 67.4(2)
C29 Fe1 C5 129.0(2)
C1 Fe1 C30 127.8(2)
C26 Fe1 C30 41.3(2)
C2 Fe1 C30 165.6(2)
C27 Fe1 C30 68.6(2)
C3 Fe1 C30 153.3(2)
C29 Fe1 C30 40.5(2)
C5 Fe1 C30 109.8(2)
C1 Fe1 C4 68.4(2)
C26 Fe1 C4 155.3(2)
C2 Fe1 C4 67.9(2)
C27 Fe1 C4 163.6(2)
C3 Fe1 C4 39.6(2)
C29 Fe1 C4 109.3(2)
C5 Fe1 C4 40.4(2)
C30 Fe1 C4 120.7(2)
C1 Fe1 C28 152.4(2)
C26 Fe1 C28 68.0(2)
C2 Fe1 C28 117.6(2)
C27 Fe1 C28 40.5(2)
C3 Fe1 C28 107.7(2)
C29 Fe1 C28 39.9(2)
C5 Fe1 C28 165.3(2)
C30 Fe1 C28 67.9(2)
C4 Fe1 C28 127.2(2)
N6 O10 Eu1 96.6(3)
C14 O1 Zn1 129.2(3)
C14 O1 Eu1 125.5(3)
Zn1 O1 Eu1 104.28(14)
N5 O9 Eu1 95.9(3)
O12 N6 O10 122.4(5)
O12 N6 O11 122.0(5)
O10 N6 O11 115.6(5)
O12 N6 Eu1 175.0(4)
O10 N6 Eu1 57.7(3)
O11 N6 Eu1 58.3(3)
C13 O2 C15 117.5(4)
C13 O2 Eu1 117.0(3)
C15 O2 Eu1 124.5(3)
C17 O4 C16 116.6(4)
C17 O4 Eu1 118.8(3)
C16 O4 Eu1 124.6(3)
N6 O11 Eu1 95.9(3)
N5 O7 Eu1 95.9(3)
C12 C13 O2 124.4(5)
C12 C13 C14 121.4(5)
O2 C13 C14 114.2(4)
C10 C9 C14 118.9(5)
C10 C9 C8 116.8(5)
C14 C9 C8 124.2(5)
C31 O6 Eu1 143.7(4)
C22 O3 Zn1 129.5(3)
C22 O3 Eu1 123.8(3)
Zn1 O3 Eu1 102.84(14)
C31 O5 Zn1 123.9(4)
C6 N1 N2 116.5(5)
C24 N3 N4 115.0(4)
C27 C26 C30 108.0(5)
C27 C26 C24 127.2(5)
C30 C26 C24 124.8(5)
C27 C26 Fe1 69.9(3)
C30 C26 Fe1 69.9(3)
C24 C26 Fe1 124.9(4)
C18 C17 O4 124.8(5)
C18 C17 C22 122.0(5)
O4 C17 C22 113.2(4)
N2 C8 C9 128.2(5)
O3 C22 C17 119.4(5)
O3 C22 C21 122.5(5)
C17 C22 C21 118.0(5)
C20 C19 C18 120.0(5)
C23 N4 N3 112.9(4)
C23 N4 Zn1 126.3(4)
N3 N4 Zn1 120.7(3)
C20 C21 C22 119.4(5)
C20 C21 C23 116.5(5)
C22 C21 C23 124.0(5)
N1 C6 C1 116.0(5)
N1 C6 C7 126.1(5)
C1 C6 C7 117.9(5)
C11 C10 C9 121.4(5)
C26 C27 C28 108.1(5)
C26 C27 Fe1 69.8(3)
C28 C27 Fe1 70.3(3)
C17 C18 C19 119.6(5)
C3 C4 C5 108.2(5)
C3 C4 Fe1 69.9(3)
C5 C4 Fe1 69.8(3)
C29 C30 C26 106.8(5)
C29 C30 Fe1 69.7(3)
C26 C30 Fe1 68.8(3)
C13 C12 C11 119.0(5)
O1 C14 C9 123.5(5)
O1 C14 C13 118.3(5)
C9 C14 C13 118.2(5)
C8 N2 N1 108.7(4)
C8 N2 Zn1 123.7(4)
N1 N2 Zn1 125.4(3)
C5 C1 C2 107.0(5)
C5 C1 C6 127.4(5)
C2 C1 C6 125.6(5)
C5 C1 Fe1 70.4(3)
C2 C1 Fe1 69.3(3)
C6 C1 Fe1 126.2(4)
O6 C31 O5 124.6(5)
O6 C31 C32 118.1(5)
O5 C31 C32 117.2(5)
C28 C29 C30 108.6(5)
C28 C29 Fe1 70.1(3)
C30 C29 Fe1 69.8(3)
O8 N5 O9 121.7(5)
O8 N5 O7 121.7(5)
O9 N5 O7 116.6(4)
O8 N5 Eu1 178.5(4)
O9 N5 Eu1 58.4(2)
O7 N5 Eu1 58.2(3)
C1 C5 C4 108.5(5)
C1 C5 Fe1 69.2(3)
C4 C5 Fe1 69.9(4)
C19 C20 C21 120.9(5)
N3 C24 C26 115.7(5)
N3 C24 C25 126.0(5)
C26 C24 C25 118.3(5)
C4 C3 C2 109.4(5)
C4 C3 Fe1 70.5(3)
C2 C3 Fe1 69.5(3)
C29 C28 C27 108.5(5)
C29 C28 Fe1 70.0(3)
C27 C28 Fe1 69.2(3)
C3 C2 C1 107.0(5)
C3 C2 Fe1 70.0(3)
C1 C2 Fe1 69.1(3)
N4 C23 C21 128.4(5)
C10 C11 C12 121.0(5)

loop_
_geom_bond_atom_site_label_1
_geom_bond_atom_site_label_2
_geom_bond_distance
Eu1 O6 2.317(4)
Eu1 O1 2.337(3)
Eu1 O3 2.353(4)
Eu1 O10 2.468(4)
Eu1 O7 2.478(4)
Eu1 O11 2.479(4)
Eu1 O9 2.484(4)
Eu1 O4 2.526(4)
Eu1 O2 2.564(4)
Eu1 N6 2.900(5)
Eu1 N5 2.900(5)
Eu1 Zn1 3.4792(12)
Zn1 O5 1.993(4)
Zn1 O1 2.065(4)
Zn1 O3 2.092(3)
Zn1 N2 2.103(4)
Zn1 N4 2.103(4)
Fe1 C1 2.040(6)
Fe1 C26 2.042(5)
Fe1 C2 2.043(5)
Fe1 C27 2.043(6)
Fe1 C3 2.050(6)
Fe1 C29 2.056(6)
Fe1 C5 2.057(6)
Fe1 C30 2.057(5)
Fe1 C4 2.058(6)
Fe1 C28 2.058(6)
O10 N6 1.267(6)
O1 C14 1.327(6)
O9 N5 1.263(6)
N6 O12 1.223(6)
N6 O11 1.270(6)
O2 C13 1.387(6)
O2 C15 1.433(6)
O4 C17 1.384(6)
O4 C16 1.444(6)
C25 C24 1.492(7)
O7 N5 1.275(6)
C13 C12 1.377(7)
C13 C14 1.409(7)
C9 C10 1.395(7)
C9 C14 1.408(7)
C9 C8 1.446(7)
O6 C31 1.253(7)
O3 C22 1.331(6)
O5 C31 1.277(7)
N1 C6 1.292(7)
N1 N2 1.434(6)
N3 C24 1.287(7)
N3 N4 1.418(6)
C26 C27 1.409(8)
C26 C30 1.447(7)
C26 C24 1.475(7)
O8 N5 1.252(6)
C17 C18 1.367(7)
C17 C22 1.399(7)
C8 N2 1.292(6)
C22 C21 1.416(7)
C19 C20 1.374(7)
C19 C18 1.398(8)
N4 C23 1.292(7)
C21 C20 1.398(7)
C21 C23 1.445(7)
C6 C1 1.471(7)
C6 C7 1.501(8)
C10 C11 1.354(8)
C27 C28 1.421(8)
C4 C3 1.391(8)
C4 C5 1.420(8)
C30 C29 1.424(8)
C12 C11 1.382(7)
C1 C5 1.417(8)
C1 C2 1.449(8)
C31 C32 1.519(8)
C29 C28 1.404(8)
C3 C2 1.417(8)
